data_7246005
loop_
_publ_author_name
'Gayathri, Parthasarathy'
'Ravi, Sasikala'
'Karthikeyan, Subramanian'
'Pannipara, Mehboobali'
'Al-Sehemi, Abdullah G.'
'Moon, Dohyun'
'Anthony, Savarimuthu Philip'

_publ_section_title
;
 Hexagon and network structured organic geometrical isomers with distinct
 intramolecular H-bonding and stimuli-induced self-reversible fluorescence
 switching
;
_journal_issue 3
_journal_name_full CrystEngComm
_journal_page_first 460
_journal_page_last 466
_journal_paper_doi 10.1039/D2CE01361D
_journal_volume 25
_journal_year 2023
_chemical_formula_moiety '6(C20 H16 N2 O2), H2 O'
_chemical_formula_sum 'C120 H98 N12 O13'
_chemical_formula_weight 1916.10
_space_group_crystal_system trigonal
_space_group_IT_number 148
_space_group_name_Hall '-R 3'
_space_group_name_H-M_alt 'R -3 :H'
_atom_sites_solution_hydrogens mixed
_audit_creation_method SHELXL-2019/2
_audit_update_record
;
2022-09-13 deposited with the CCDC.	2022-12-06 downloaded from the CCDC.
;
_cell_angle_alpha 90
_cell_angle_beta 90
_cell_angle_gamma 120
_cell_formula_units_Z 3
_cell_length_a 40.300(6)
_cell_length_b 40.300(6)
_cell_length_c 5.1760(10)
_cell_measurement_reflns_used 68050
_cell_measurement_temperature 220(2)
_cell_measurement_theta_max 33.425
_cell_measurement_theta_min 0.372
_cell_volume 7280(2)
_computing_cell_refinement '<i>HKL3000sm</i>(Otwinowski & Minor, 1997)'
_computing_data_collection '<i>PAL BL2D-SMDC Program</i>(Shin et.al, 2016)'
_computing_data_reduction '<i>HKL3000sm</i>(Otwinowski & Minor, 1997)'
_computing_molecular_graphics '<i>DIAMOND 4</i>(Putx&Brandenburg, 2014)'
_computing_publication_material '<i>publCIF</i>(Westrip, 2010)'
_computing_structure_refinement '<i>SHELXL-2019/2</i>(Sheldrick, 2018)'
_computing_structure_solution '<i>SHELXT-2018</i>(Sheldrick, 2018)'
_diffrn_ambient_temperature 220(2)
_diffrn_measured_fraction_theta_full 0.999
_diffrn_measured_fraction_theta_max 0.999
_diffrn_measurement_device_type 'Rayonix MX225HS CCD area detector'
_diffrn_measurement_method 'omega scan'
_diffrn_radiation_type synchrotron
_diffrn_radiation_wavelength 0.650
_diffrn_reflns_av_R_equivalents 0.0749
_diffrn_reflns_av_unetI/netI 0.0408
_diffrn_reflns_Laue_measured_fraction_full 0.999
_diffrn_reflns_Laue_measured_fraction_max 0.999
_diffrn_reflns_limit_h_max 52
_diffrn_reflns_limit_h_min -52
_diffrn_reflns_limit_k_max 52
_diffrn_reflns_limit_k_min -52
_diffrn_reflns_limit_l_max 6
_diffrn_reflns_limit_l_min -6
_diffrn_reflns_number 20970
_diffrn_reflns_point_group_measured_fraction_full 0.999
_diffrn_reflns_point_group_measured_fraction_max 0.999
_diffrn_reflns_theta_full 22.955
_diffrn_reflns_theta_max 24.988
_diffrn_reflns_theta_min 1.849
_diffrn_source 'PLSII 2D bending magnet'
_exptl_absorpt_coefficient_mu 0.071
_exptl_absorpt_correction_T_max 1.000
_exptl_absorpt_correction_T_min 0.921
_exptl_absorpt_correction_type empirical
_exptl_absorpt_process_details '<i>HKL3000sm Scalepack</i>(Otwinowski et.al,2003)'
_exptl_crystal_colour yellow
_exptl_crystal_density_diffrn 1.311
_exptl_crystal_description needle
_exptl_crystal_F_000 3018
_exptl_crystal_size_max 0.101
_exptl_crystal_size_mid 0.048
_exptl_crystal_size_min 0.042
_refine_diff_density_max 0.802
_refine_diff_density_min -0.274
_refine_diff_density_rms 0.055
_refine_ls_extinction_method none
_refine_ls_goodness_of_fit_ref 1.144
_refine_ls_hydrogen_treatment mixed
_refine_ls_matrix_type full
_refine_ls_number_parameters 271
_refine_ls_number_reflns 3724
_refine_ls_number_restraints 63
_refine_ls_restrained_S_all 1.403
_refine_ls_R_factor_all 0.0710
_refine_ls_R_factor_gt 0.0573
_refine_ls_shift/su_max 0.001
_refine_ls_shift/su_mean 0.000
_refine_ls_structure_factor_coef Fsqd
_refine_ls_weighting_details 'w=1/[\s^2^(Fo^2^)+(0.1113P)^2^] where P=(Fo^2^+2Fc^2^)/3'
_refine_ls_weighting_scheme calc
_refine_ls_wR_factor_gt 0.1746
_refine_ls_wR_factor_ref 0.1826
_reflns_Friedel_coverage 0.000
_reflns_number_gt 2816
_reflns_number_total 3724
_reflns_threshold_expression 'I > 2\s(I)'
_cod_data_source_file d2ce01361d2.cif
_cod_data_source_block SPA707
_cod_depositor_comments 'Adding full bibliography for 7246005--7246006.cif.'
_cod_database_code 7246005
_shelx_shelxl_version_number 2019/2
_shelx_space_group_comment
;
The symmetry employed for this shelxl refinement is uniquely defined
by the following loop, which should always be used as a source of
symmetry information in preference to the above space-group names.
They are only intended as comments.
;
_shelx_estimated_absorpt_t_min 0.993
_shelx_estimated_absorpt_t_max 0.997

loop_
_space_group_symop_operation_xyz
'x, y, z'
'-y, x-y, z'
'-x+y, -x, z'
'x+2/3, y+1/3, z+1/3'
'-y+2/3, x-y+1/3, z+1/3'
'-x+y+2/3, -x+1/3, z+1/3'
'x+1/3, y+2/3, z+2/3'
'-y+1/3, x-y+2/3, z+2/3'
'-x+y+1/3, -x+2/3, z+2/3'
'-x, -y, -z'
'y, -x+y, -z'
'x-y, x, -z'
'-x+2/3, -y+1/3, -z+1/3'
'y+2/3, -x+y+1/3, -z+1/3'
'x-y+2/3, x+1/3, -z+1/3'
'-x+1/3, -y+2/3, -z+2/3'
'y+1/3, -x+y+2/3, -z+2/3'
'x-y+1/3, x+2/3, -z+2/3'

loop_
_atom_site_label
_atom_site_type_symbol
_atom_site_fract_x
_atom_site_fract_y
_atom_site_fract_z
_atom_site_U_iso_or_equiv
_atom_site_adp_type
_atom_site_occupancy
_atom_site_site_symmetry_order
_atom_site_calc_flag
_atom_site_refinement_flags_posn
_atom_site_refinement_flags_adp
_atom_site_refinement_flags_occupancy
_atom_site_disorder_assembly
_atom_site_disorder_group
O1 O 0.58768(4) 0.89626(4) 0.9263(3) 0.0520(4) Uani 1 1 d . . . . .
H1 H 0.571632 0.888458 0.807983 0.078 Uiso 1 1 calc R U . . .
O2 O 0.39998(3) 0.73651(3) -0.3237(2) 0.0372(3) Uani 1 1 d . . . . .
H2O2 H 0.379402 0.736555 -0.323207 0.056 Uiso 1 1 calc R U . . .
N1 N 0.53025(4) 0.88903(4) 0.6729(3) 0.0337(3) Uani 1 1 d . . . . .
N2 N 0.49930(4) 0.86622(4) 0.5116(3) 0.0391(4) Uani 1 1 d . . . . .
C1 C 0.58669(5) 0.92499(5) 1.0536(3) 0.0346(4) Uani 1 1 d . . . . .
C2 C 0.61378(5) 0.94368(5) 1.2454(3) 0.0389(4) Uani 1 1 d . . . . .
H2 H 0.632142 0.936374 1.279886 0.047 Uiso 1 1 calc R U . . .
C3 C 0.61405(5) 0.97273(5) 1.3854(4) 0.0414(4) Uani 1 1 d . . . . .
H3 H 0.632481 0.985081 1.515620 0.050 Uiso 1 1 calc R U . . .
C4 C 0.58725(5) 0.98398(5) 1.3358(4) 0.0433(5) Uani 1 1 d . . . . .
H4 H 0.587768 1.004196 1.429738 0.052 Uiso 1 1 calc R U . . .
C5 C 0.55996(5) 0.96535(5) 1.1483(3) 0.0359(4) Uani 1 1 d . . . . .
H5 H 0.541917 0.973143 1.115964 0.043 Uiso 1 1 calc R U . . .
C6 C 0.55821(4) 0.93503(4) 1.0034(3) 0.0295(4) Uani 1 1 d . . . . .
C7 C 0.52722(5) 0.91369(5) 0.8159(3) 0.0320(4) Uani 1 1 d . . . . .
C8A C 0.49403(5) 0.92038(5) 0.8058(3) 0.0383(4) Uani 0.486(3) 1 d D . P A 1
C9A C 0.47115(8) 0.91507(9) 1.0429(6) 0.0304(8) Uani 0.486(3) 1 d D . P A 1
H9A H 0.478054 0.907623 1.196608 0.036 Uiso 0.486(3) 1 calc R U P A 1
C10A C 0.43966(9) 0.92079(10) 1.0451(7) 0.0365(8) Uani 0.486(3) 1 d D . P A 1
H10A H 0.426935 0.918742 1.201605 0.044 Uiso 0.486(3) 1 calc R U P A 1
C11A C 0.4268(2) 0.9295(2) 0.8176(12) 0.0411(15) Uani 0.486(3) 1 d D . P A 1
H11A H 0.406475 0.934642 0.819024 0.049 Uiso 0.486(3) 1 calc R U P A 1
C12A C 0.44557(10) 0.93033(11) 0.5879(8) 0.0428(10) Uani 0.486(3) 1 d D . P A 1
H12A H 0.437020 0.935159 0.430925 0.051 Uiso 0.486(3) 1 calc R U P A 1
C13A C 0.47655(9) 0.92412(10) 0.5868(6) 0.0358(8) Uani 0.486(3) 1 d D . P A 1
H13A H 0.486306 0.922356 0.425590 0.043 Uiso 0.486(3) 1 calc R U P A 1
C8B C 0.49403(5) 0.92038(5) 0.8058(3) 0.0383(4) Uani 0.514(3) 1 d D . P A 2
C9B C 0.50306(9) 0.95773(9) 0.7094(7) 0.0375(8) Uani 0.514(3) 1 d D . P A 2
H9B H 0.528057 0.976139 0.659839 0.045 Uiso 0.514(3) 1 calc R U P A 2
C10B C 0.47283(11) 0.96485(11) 0.6941(8) 0.0489(10) Uani 0.514(3) 1 d D . P A 2
H10B H 0.476726 0.988501 0.633125 0.059 Uiso 0.514(3) 1 calc R U P A 2
C11B C 0.43706(16) 0.9366(2) 0.7701(16) 0.055(2) Uani 0.514(3) 1 d D . P A 2
H11B H 0.416473 0.941335 0.766732 0.066 Uiso 0.514(3) 1 calc R U P A 2
C12B C 0.43101(10) 0.90180(13) 0.8501(10) 0.0603(12) Uani 0.514(3) 1 d D . P A 2
H12B H 0.406163 0.882556 0.895913 0.072 Uiso 0.514(3) 1 calc R U P A 2
C13B C 0.46081(9) 0.89456(11) 0.8647(8) 0.0463(10) Uani 0.514(3) 1 d D . P A 2
H13B H 0.456358 0.870390 0.918405 0.056 Uiso 0.514(3) 1 calc R U P A 2
C14 C 0.50726(5) 0.84746(4) 0.3501(3) 0.0322(4) Uani 1 1 d . . . . .
H14 H 0.532482 0.851921 0.343657 0.039 Uiso 1 1 calc R U . . .
C15 C 0.47890(5) 0.81933(5) 0.1745(3) 0.0300(4) Uani 1 1 d . . . . .
C16 C 0.44014(5) 0.80839(5) 0.1913(3) 0.0372(4) Uani 1 1 d . . . . .
H16 H 0.432075 0.819833 0.315902 0.045 Uiso 1 1 calc R U . . .
C17 C 0.41354(5) 0.78099(5) 0.0272(3) 0.0363(4) Uani 1 1 d . . . . .
H17 H 0.387524 0.773737 0.041028 0.044 Uiso 1 1 calc R U . . .
C18 C 0.42529(5) 0.76421(4) -0.1579(3) 0.0294(4) Uani 1 1 d . . . . .
C19 C 0.46358(5) 0.77458(5) -0.1783(3) 0.0340(4) Uani 1 1 d . . . . .
H19 H 0.471517 0.763199 -0.304093 0.041 Uiso 1 1 calc R U . . .
C20 C 0.49001(5) 0.80183(5) -0.0118(3) 0.0344(4) Uani 1 1 d . . . . .
H20 H 0.515928 0.808669 -0.024436 0.041 Uiso 1 1 calc R U . . .
O1W O 0.333333 0.666667 0.166667 0.251(6) Uani 1 6 d DS T P . .
H1OW H 0.333333 0.666667 0.344(2) 0.377 Uiso 0.5 3 d DS U P . .
H2OW H 0.326(9) 0.683(7) 0.101(7) 0.377 Uiso 0.1667 1 d D U P . .

loop_
_atom_site_aniso_label
_atom_site_aniso_U_11
_atom_site_aniso_U_22
_atom_site_aniso_U_33
_atom_site_aniso_U_23
_atom_site_aniso_U_13
_atom_site_aniso_U_12
O1 0.0585(9) 0.0589(9) 0.0569(9) -0.0186(7) -0.0155(7) 0.0431(8)
O2 0.0338(6) 0.0353(6) 0.0450(7) -0.0090(5) -0.0080(5) 0.0191(5)
N1 0.0351(7) 0.0304(7) 0.0351(7) -0.0028(6) -0.0036(6) 0.0161(6)
N2 0.0421(8) 0.0406(8) 0.0406(8) -0.0078(6) -0.0117(6) 0.0252(7)
C1 0.0354(9) 0.0350(8) 0.0367(9) 0.0019(7) 0.0030(7) 0.0201(7)
C2 0.0304(8) 0.0427(10) 0.0423(9) 0.0040(8) -0.0002(7) 0.0174(8)
C3 0.0274(8) 0.0397(10) 0.0444(10) -0.0032(8) -0.0028(7) 0.0073(7)
C4 0.0319(9) 0.0339(9) 0.0554(11) -0.0126(8) -0.0015(8) 0.0099(7)
C5 0.0276(8) 0.0292(8) 0.0469(10) -0.0016(7) 0.0041(7) 0.0112(7)
C6 0.0282(8) 0.0263(7) 0.0311(8) 0.0037(6) 0.0034(6) 0.0116(6)
C7 0.0373(9) 0.0296(8) 0.0313(8) 0.0021(6) 0.0004(7) 0.0185(7)
C8A 0.0479(10) 0.0416(10) 0.0362(9) -0.0103(7) -0.0143(8) 0.0306(8)
C9A 0.0244(15) 0.0286(16) 0.0357(18) 0.0024(14) -0.0060(13) 0.0115(13)
C10A 0.0227(16) 0.0403(19) 0.045(2) -0.0017(16) 0.0025(14) 0.0145(14)
C11A 0.028(3) 0.042(2) 0.060(4) -0.002(2) -0.002(2) 0.022(2)
C12A 0.036(2) 0.052(2) 0.042(2) 0.0045(18) -0.0084(17) 0.0235(18)
C13A 0.0374(18) 0.0384(19) 0.0336(17) 0.0055(14) -0.0025(14) 0.0204(16)
C8B 0.0479(10) 0.0416(10) 0.0362(9) -0.0103(7) -0.0143(8) 0.0306(8)
C9B 0.0385(18) 0.0355(17) 0.0421(18) 0.0001(14) 0.0034(15) 0.0211(15)
C10B 0.064(3) 0.055(2) 0.049(2) -0.0042(18) -0.0056(19) 0.046(2)
C11B 0.037(4) 0.090(7) 0.061(4) -0.015(3) -0.014(3) 0.049(5)
C12B 0.0270(18) 0.072(3) 0.076(3) 0.001(3) 0.0000(19) 0.0203(19)
C13B 0.0310(18) 0.046(2) 0.061(2) 0.0116(19) 0.0065(17) 0.0181(16)
C14 0.0328(8) 0.0282(8) 0.0360(9) 0.0016(6) 0.0008(7) 0.0157(7)
C15 0.0337(8) 0.0274(8) 0.0320(8) 0.0021(6) -0.0016(6) 0.0175(7)
C16 0.0405(9) 0.0490(10) 0.0324(9) -0.0077(7) -0.0043(7) 0.0300(8)
C17 0.0311(8) 0.0444(10) 0.0388(9) -0.0036(7) -0.0029(7) 0.0230(8)
C18 0.0323(8) 0.0246(7) 0.0318(8) 0.0021(6) -0.0037(6) 0.0146(7)
C19 0.0363(9) 0.0335(9) 0.0371(9) -0.0044(7) 0.0009(7) 0.0211(7)
C20 0.0288(8) 0.0328(8) 0.0425(9) -0.0013(7) 0.0016(7) 0.0162(7)
O1W 0.180(6) 0.180(6) 0.394(19) 0.000 0.000 0.090(3)

loop_
_atom_type_symbol
_atom_type_description
_atom_type_scat_dispersion_real
_atom_type_scat_dispersion_imag
_atom_type_scat_source
C C 0.0024 0.0013 'International Tables Vol C Tables 4.2.6.8 and 6.1.1.4'
H H 0.0000 0.0000 'International Tables Vol C Tables 4.2.6.8 and 6.1.1.4'
N N 0.0048 0.0027 'International Tables Vol C Tables 4.2.6.8 and 6.1.1.4'
O O 0.0087 0.0050 'International Tables Vol C Tables 4.2.6.8 and 6.1.1.4'

loop_
_geom_angle_atom_site_label_1
_geom_angle_atom_site_label_2
_geom_angle_atom_site_label_3
_geom_angle
_geom_angle_site_symmetry_1
_geom_angle_site_symmetry_3
_geom_angle_publ_flag
C1 O1 H1 109.5 . . ?
C18 O2 H2O2 109.5 . . ?
C7 N1 N2 116.83(14) . . ?
C14 N2 N1 112.11(14) . . ?
O1 C1 C2 117.54(15) . . ?
O1 C1 C6 122.02(15) . . ?
C2 C1 C6 120.38(16) . . ?
C3 C2 C1 120.64(16) . . ?
C3 C2 H2 119.7 . . ?
C1 C2 H2 119.7 . . ?
C2 C3 C4 120.34(17) . . ?
C2 C3 H3 119.8 . . ?
C4 C3 H3 119.8 . . ?
C5 C4 C3 119.54(17) . . ?
C5 C4 H4 120.2 . . ?
C3 C4 H4 120.2 . . ?
C4 C5 C6 122.03(17) . . ?
C4 C5 H5 119.0 . . ?
C6 C5 H5 119.0 . . ?
C5 C6 C1 117.02(15) . . ?
C5 C6 C7 121.26(15) . . ?
C1 C6 C7 121.67(15) . . ?
N1 C7 C6 116.60(15) . . ?
N1 C7 C8B 123.83(15) . . ?
C6 C7 C8B 119.54(14) . . ?
N1 C7 C8A 123.83(15) . . ?
C6 C7 C8A 119.54(14) . . ?
C13A C8A C9A 112.3(2) . . ?
C13A C8A C7 126.9(2) . . ?
C9A C8A C7 119.56(17) . . ?
C10A C9A C8A 122.1(3) . . ?
C10A C9A H9A 118.9 . . ?
C8A C9A H9A 118.9 . . ?
C9A C10A C11A 121.0(4) . . ?
C9A C10A H10A 119.5 . . ?
C11A C10A H10A 119.5 . . ?
C10A C11A C12A 117.2(5) . . ?
C10A C11A H11A 121.4 . . ?
C12A C11A H11A 121.4 . . ?
C13A C12A C11A 121.5(4) . . ?
C13A C12A H12A 119.3 . . ?
C11A C12A H12A 119.3 . . ?
C8A C13A C12A 124.7(3) . . ?
C8A C13A H13A 117.7 . . ?
C12A C13A H13A 117.7 . . ?
C13B C8B C9B 123.7(2) . . ?
C13B C8B C7 121.5(2) . . ?
C9B C8B C7 114.68(19) . . ?
C10B C9B C8B 116.4(3) . . ?
C10B C9B H9B 121.8 . . ?
C8B C9B H9B 121.8 . . ?
C9B C10B C11B 118.6(4) . . ?
C9B C10B H10B 120.7 . . ?
C11B C10B H10B 120.7 . . ?
C12B C11B C10B 120.9(5) . . ?
C12B C11B H11B 119.5 . . ?
C10B C11B H11B 119.5 . . ?
C11B C12B C13B 120.7(4) . . ?
C11B C12B H12B 119.7 . . ?
C13B C12B H12B 119.7 . . ?
C8B C13B C12B 119.6(3) . . ?
C8B C13B H13B 120.2 . . ?
C12B C13B H13B 120.2 . . ?
N2 C14 C15 122.67(16) . . ?
N2 C14 H14 118.7 . . ?
C15 C14 H14 118.7 . . ?
C20 C15 C16 118.33(15) . . ?
C20 C15 C14 119.97(15) . . ?
C16 C15 C14 121.68(15) . . ?
C17 C16 C15 120.81(16) . . ?
C17 C16 H16 119.6 . . ?
C15 C16 H16 119.6 . . ?
C16 C17 C18 119.87(15) . . ?
C16 C17 H17 120.1 . . ?
C18 C17 H17 120.1 . . ?
O2 C18 C17 122.21(14) . . ?
O2 C18 C19 117.41(14) . . ?
C17 C18 C19 120.37(15) . . ?
C20 C19 C18 119.42(15) . . ?
C20 C19 H19 120.3 . . ?
C18 C19 H19 120.3 . . ?
C19 C20 C15 121.20(15) . . ?
C19 C20 H20 119.4 . . ?
C15 C20 H20 119.4 . . ?
H1OW O1W H2OW 112(3) . . ?

loop_
_geom_bond_atom_site_label_1
_geom_bond_atom_site_label_2
_geom_bond_distance
_geom_bond_site_symmetry_2
_geom_bond_publ_flag
O1 C1 1.350(2) . ?
O1 H1 0.8300 . ?
O2 C18 1.3726(19) . ?
O2 H2O2 0.8300 . ?
N1 C7 1.293(2) . ?
N1 N2 1.397(2) . ?
N2 C14 1.271(2) . ?
C1 C2 1.387(3) . ?
C1 C6 1.419(2) . ?
C2 C3 1.372(3) . ?
C2 H2 0.9400 . ?
C3 C4 1.388(3) . ?
C3 H3 0.9400 . ?
C4 C5 1.375(3) . ?
C4 H4 0.9400 . ?
C5 C6 1.405(2) . ?
C5 H5 0.9400 . ?
C6 C7 1.472(2) . ?
C7 C8B 1.492(2) . ?
C7 C8A 1.492(2) . ?
C8A C13A 1.382(3) . ?
C8A C9A 1.485(3) . ?
C9A C10A 1.398(4) . ?
C9A H9A 0.9400 . ?
C10A C11A 1.400(6) . ?
C10A H10A 0.9400 . ?
C11A C12A 1.401(6) . ?
C11A H11A 0.9400 . ?
C12A C13A 1.390(4) . ?
C12A H12A 0.9400 . ?
C13A H13A 0.9400 . ?
C8B C13B 1.255(3) . ?
C8B C9B 1.449(3) . ?
C9B C10B 1.386(4) . ?
C9B H9B 0.9400 . ?
C10B C11B 1.374(6) . ?
C10B H10B 0.9400 . ?
C11B C12B 1.362(6) . ?
C11B H11B 0.9400 . ?
C12B C13B 1.373(4) . ?
C12B H12B 0.9400 . ?
C13B H13B 0.9400 . ?
C14 C15 1.456(2) . ?
C14 H14 0.9400 . ?
C15 C20 1.394(2) . ?
C15 C16 1.398(2) . ?
C16 C17 1.381(2) . ?
C16 H16 0.9400 . ?
C17 C18 1.386(2) . ?
C17 H17 0.9400 . ?
C18 C19 1.387(2) . ?
C19 C20 1.383(2) . ?
C19 H19 0.9400 . ?
C20 H20 0.9400 . ?
O1W H1OW 0.916(10) . ?
O1W H2OW 0.916(10) . ?

loop_
_geom_hbond_atom_site_label_D
_geom_hbond_atom_site_label_H
_geom_hbond_atom_site_label_A
_geom_hbond_distance_DH
_geom_hbond_distance_HA
_geom_hbond_distance_DA
_geom_hbond_angle_DHA
_geom_hbond_site_symmetry_A
_geom_hbond_publ_flag
O1 H1 N1 0.83 1.82 2.547(2) 145.6 . yes
O2 H2O2 O2 0.83 1.93 2.7543(12) 175.3 15_554 yes

loop_
_geom_torsion_atom_site_label_1
_geom_torsion_atom_site_label_2
_geom_torsion_atom_site_label_3
_geom_torsion_atom_site_label_4
_geom_torsion
_geom_torsion_site_symmetry_1
_geom_torsion_site_symmetry_2
_geom_torsion_site_symmetry_3
_geom_torsion_site_symmetry_4
_geom_torsion_publ_flag
C7 N1 N2 C14 169.40(15) . . . . ?
O1 C1 C2 C3 -178.95(17) . . . . ?
C6 C1 C2 C3 -1.5(3) . . . . ?
C1 C2 C3 C4 -0.4(3) . . . . ?
C2 C3 C4 C5 1.1(3) . . . . ?
C3 C4 C5 C6 0.0(3) . . . . ?
C4 C5 C6 C1 -1.8(2) . . . . ?
C4 C5 C6 C7 175.77(16) . . . . ?
O1 C1 C6 C5 179.83(16) . . . . ?
C2 C1 C6 C5 2.5(2) . . . . ?
O1 C1 C6 C7 2.3(3) . . . . ?
C2 C1 C6 C7 -175.00(15) . . . . ?
N2 N1 C7 C6 174.28(14) . . . . ?
N2 N1 C7 C8B -3.7(2) . . . . ?
N2 N1 C7 C8A -3.7(2) . . . . ?
C5 C6 C7 N1 172.98(15) . . . . ?
C1 C6 C7 N1 -9.6(2) . . . . ?
C5 C6 C7 C8B -9.0(2) . . . . ?
C1 C6 C7 C8B 168.44(15) . . . . ?
C5 C6 C7 C8A -9.0(2) . . . . ?
C1 C6 C7 C8A 168.44(15) . . . . ?
N1 C7 C8A C13A -44.9(3) . . . . ?
C6 C7 C8A C13A 137.2(2) . . . . ?
N1 C7 C8A C9A 121.6(2) . . . . ?
C6 C7 C8A C9A -56.3(2) . . . . ?
C13A C8A C9A C10A -11.5(4) . . . . ?
C7 C8A C9A C10A -179.8(3) . . . . ?
C8A C9A C10A C11A 4.1(6) . . . . ?
C9A C10A C11A C12A 3.2(9) . . . . ?
C10A C11A C12A C13A -2.3(9) . . . . ?
C9A C8A C13A C12A 12.7(4) . . . . ?
C7 C8A C13A C12A 180.0(3) . . . . ?
C11A C12A C13A C8A -6.5(7) . . . . ?
N1 C7 C8B C13B 63.3(3) . . . . ?
C6 C7 C8B C13B -114.6(3) . . . . ?
N1 C7 C8B C9B -113.2(2) . . . . ?
C6 C7 C8B C9B 68.9(2) . . . . ?
C13B C8B C9B C10B 2.8(5) . . . . ?
C7 C8B C9B C10B 179.2(3) . . . . ?
C8B C9B C10B C11B 0.0(6) . . . . ?
C9B C10B C11B C12B -2.3(10) . . . . ?
C10B C11B C12B C13B 2.1(11) . . . . ?
C9B C8B C13B C12B -3.1(6) . . . . ?
C7 C8B C13B C12B -179.3(3) . . . . ?
C11B C12B C13B C8B 0.7(8) . . . . ?
N1 N2 C14 C15 174.98(14) . . . . ?
N2 C14 C15 C20 175.06(16) . . . . ?
N2 C14 C15 C16 -6.7(3) . . . . ?
C20 C15 C16 C17 -0.1(3) . . . . ?
C14 C15 C16 C17 -178.40(16) . . . . ?
C15 C16 C17 C18 -0.4(3) . . . . ?
C16 C17 C18 O2 179.19(15) . . . . ?
C16 C17 C18 C19 0.4(3) . . . . ?
O2 C18 C19 C20 -178.73(14) . . . . ?
C17 C18 C19 C20 0.1(2) . . . . ?
C18 C19 C20 C15 -0.6(3) . . . . ?
C16 C15 C20 C19 0.7(2) . . . . ?
C14 C15 C20 C19 178.96(15) . . . . ?
